data_1512873
loop_
_publ_author_name
'Harri Sopo'
'Ari V\"ais\"anen'
'Reijo Sillanp\"a\"a'

_publ_section_title
;
 Uranyl ion complexes with long chain aminoalcoholbis(phenolate)
 [O,N,O,O&#x2032;] donor ligands
;
_journal_issue 1
_journal_name_full Polyhedron
_journal_page_first 184
_journal_page_last 196
_journal_paper_doi 10.1016/j.poly.2006.08.006
_journal_volume 26
_journal_year 2007
_chemical_formula_moiety 'C58 H88 N2 O4 U, 2(C2 H3 N)'
_chemical_formula_sum 'C62 H94 N4 O8 U'
_chemical_formula_weight 1261.44
_chemical_name_systematic
;
 ?
;
_space_group_IT_number 2
_symmetry_cell_setting triclinic
_symmetry_Int_Tables_number 2
_symmetry_space_group_name_Hall '-P 1'
_symmetry_space_group_name_H-M 'P -1'
_atom_sites_solution_hydrogens geom
_atom_sites_solution_primary direct
_atom_sites_solution_secondary difmap
_audit_creation_method SHELXL-97
_cell_angle_alpha 109.058(2)
_cell_angle_beta 99.946(2)
_cell_angle_gamma 104.502(2)
_cell_formula_units_Z 1
_cell_length_a 9.4243(3)
_cell_length_b 12.9906(3)
_cell_length_c 14.2802(5)
_cell_measurement_reflns_used 4639
_cell_measurement_temperature 173(2)
_cell_measurement_theta_max 27.103
_cell_measurement_theta_min 0.407
_cell_volume 1536.70(9)
_computing_cell_refinement 'HKL Scalepack (Otwinowski & Minor 1997)'
_computing_data_collection 'Collect (Nonius BV, 1997-2000)'
_computing_data_reduction
;
HKL Denzo and Scalepack (Otwinowski & Minor 1997)
;
_computing_molecular_graphics 'Ortep-3 for Windows (Farrugia, 1997)'
_computing_publication_material 'WinGX publication routines (Farrugia, 1999)'
_computing_structure_refinement 'SHELXL-97 (Sheldrick, 1997)'
_computing_structure_solution 'SHELXS-97 (Sheldrick, 1997)'
_diffrn_ambient_temperature 173(2)
_diffrn_detector 'CCD plate'
_diffrn_detector_area_resol_mean 9
_diffrn_measured_fraction_theta_full 0.992
_diffrn_measured_fraction_theta_max 0.992
_diffrn_measurement_device '95mm CCD camera on \k-goniostat'
_diffrn_measurement_device_type KappaCCD
_diffrn_measurement_method 'CCD rotation images, thick slices'
_diffrn_radiation_monochromator 'horizonally mounted graphite crystal'
_diffrn_radiation_probe x-ray
_diffrn_radiation_type MoK\a
_diffrn_radiation_wavelength 0.71073
_diffrn_reflns_av_R_equivalents 0.0468
_diffrn_reflns_av_sigmaI/netI 0.0634
_diffrn_reflns_limit_h_max 12
_diffrn_reflns_limit_h_min -9
_diffrn_reflns_limit_k_max 16
_diffrn_reflns_limit_k_min -16
_diffrn_reflns_limit_l_max 18
_diffrn_reflns_limit_l_min -17
_diffrn_reflns_number 14678
_diffrn_reflns_theta_full 27.11
_diffrn_reflns_theta_max 27.11
_diffrn_reflns_theta_min 2.95
_diffrn_source 'Enraf Nonius FR590'
_exptl_absorpt_coefficient_mu 2.695
_exptl_absorpt_correction_T_max 0.8435
_exptl_absorpt_correction_T_min 0.5063
_exptl_absorpt_correction_type refdelf
_exptl_absorpt_process_details
;
Sheldrick, G.M. (anon) SHELX97 Release 97-2 (1998)
I/sigma threshold for reflections     =   5.000
Delta(U)/lambda**2                    =   0.000
Highest even order spherical harmonic =       6
Highest odd  order spherical harmonic =       3
;
_exptl_crystal_colour orange
_exptl_crystal_density_diffrn 1.363
_exptl_crystal_density_method 'not measured'
_exptl_crystal_description plate
_exptl_crystal_F_000 650
_exptl_crystal_size_max 0.24
_exptl_crystal_size_mid 0.18
_exptl_crystal_size_min 0.12
_refine_diff_density_max 0.711
_refine_diff_density_min -0.842
_refine_diff_density_rms 0.121
_refine_ls_extinction_method none
_refine_ls_goodness_of_fit_ref 1.033
_refine_ls_hydrogen_treatment mixed
_refine_ls_matrix_type full
_refine_ls_number_parameters 346
_refine_ls_number_reflns 6728
_refine_ls_number_restraints 1
_refine_ls_restrained_S_all 1.033
_refine_ls_R_factor_all 0.0369
_refine_ls_R_factor_gt 0.0351
_refine_ls_shift/su_max 0.000
_refine_ls_shift/su_mean 0.000
_refine_ls_structure_factor_coef Fsqd
_refine_ls_weighting_details 'calc w=1/[\s^2^(Fo^2^)+(0.0156P)^2^+1.6964P] where P=(Fo^2^+2Fc^2^)/3'
_refine_ls_weighting_scheme calc
_refine_ls_wR_factor_gt 0.0650
_refine_ls_wR_factor_ref 0.0659
_reflns_number_gt 6630
_reflns_number_total 6728
_reflns_threshold_expression >2s(I)
_cod_data_source_file 2007-184_RS.txt
_cod_data_source_block so12b=4
_cod_original_cell_volume 1536.70(8)
_cod_database_code 1512873
_exptl_absorpt_factor_mur 0.336

loop_
_symmetry_equiv_pos_as_xyz
'x, y, z'
'-x, -y, -z'

loop_
_atom_site_label
_atom_site_type_symbol
_atom_site_fract_x
_atom_site_fract_y
_atom_site_fract_z
_atom_site_U_iso_or_equiv
_atom_site_adp_type
_atom_site_occupancy
_atom_site_symmetry_multiplicity
_atom_site_calc_flag
_atom_site_refinement_flags
U U 0.0000 0.0000 0.0000 0.01448(6) Uani 1 2 d S
O1 O -0.1599(3) -0.08479(17) 0.02532(17) 0.0238(5) Uani 1 1 d .
O2 O 0.1495(3) -0.08214(18) 0.07162(16) 0.0219(5) Uani 1 1 d .
O3 O -0.0335(3) -0.14709(16) -0.14851(16) 0.0207(5) Uani 1 1 d .
O4 O 0.0608(4) -0.7042(3) -0.0657(3) 0.0666(10) Uani 1 1 d D
H4 H 0.014(5) -0.786(2) -0.078(4) 0.080 Uiso 1 1 d D
N8 N 0.2174(3) -0.2326(2) -0.0871(2) 0.0169(5) Uani 1 1 d .
H8 H 0.157(4) -0.205(3) -0.061(3) 0.020 Uiso 1 1 d .
N1 N 0.2757(5) -0.5353(3) -0.3423(3) 0.0601(11) Uani 1 1 d .
C1 C 0.2833(4) -0.0752(2) 0.1304(2) 0.0189(7) Uani 1 1 d .
C2 C 0.3084(4) -0.0462(3) 0.2367(2) 0.0227(7) Uani 1 1 d .
C3 C 0.4452(4) -0.0441(3) 0.2937(2) 0.0232(7) Uani 1 1 d .
H3 H 0.4614 -0.0236 0.3659 0.028 Uiso 1 1 calc R
C4 C 0.5596(4) -0.0706(2) 0.2505(2) 0.0195(7) Uani 1 1 d .
C5 C 0.5323(4) -0.0996(2) 0.1441(2) 0.0196(7) Uani 1 1 d .
H5 H 0.6080 -0.1177 0.1119 0.024 Uiso 1 1 calc R
C6 C 0.3970(4) -0.1024(2) 0.0845(2) 0.0173(6) Uani 1 1 d .
C7 C 0.3676(4) -0.1365(2) -0.0307(2) 0.0186(7) Uani 1 1 d .
H7A H 0.3659 -0.0689 -0.0480 0.022 Uiso 1 1 calc R
H7B H 0.4511 -0.1622 -0.0529 0.022 Uiso 1 1 calc R
C9 C 0.1740(4) -0.2592(3) -0.2011(2) 0.0195(7) Uani 1 1 d .
H9A H 0.2042 -0.1867 -0.2127 0.023 Uiso 1 1 calc R
H9B H 0.2288 -0.3093 -0.2355 0.023 Uiso 1 1 calc R
C10 C 0.0051(4) -0.3186(2) -0.2465(2) 0.0179(6) Uani 1 1 d .
C11 C -0.0534(4) -0.4344(3) -0.3127(2) 0.0230(7) Uani 1 1 d .
H11 H 0.0152 -0.4749 -0.3311 0.028 Uiso 1 1 calc R
C12 C -0.2097(4) -0.4926(3) -0.3529(3) 0.0248(7) Uani 1 1 d .
C13 C -0.3055(4) -0.4291(3) -0.3244(3) 0.0245(7) Uani 1 1 d .
H13 H -0.4127 -0.4668 -0.3516 0.029 Uiso 1 1 calc R
C15 C -0.0941(4) -0.2567(2) -0.2164(2) 0.0175(6) Uani 1 1 d .
C16 C 0.2022(4) -0.3381(2) -0.0624(3) 0.0207(7) Uani 1 1 d .
H16A H 0.1043 -0.3983 -0.1073 0.025 Uiso 1 1 calc R
H16B H 0.1979 -0.3185 0.0099 0.025 Uiso 1 1 calc R
C17 C 0.3302(4) -0.3875(3) -0.0760(3) 0.0264(8) Uani 1 1 d .
H17A H 0.4232 -0.3381 -0.0185 0.032 Uiso 1 1 calc R
H17B H 0.3535 -0.3889 -0.1413 0.032 Uiso 1 1 calc R
C14 C -0.2522(4) -0.3132(3) -0.2579(2) 0.0217(7) Uani 1 1 d .
C18 C 0.2839(4) -0.5101(3) -0.0780(3) 0.0302(8) Uani 1 1 d .
H18A H 0.1927 -0.5590 -0.1371 0.036 Uiso 1 1 calc R
H18B H 0.3675 -0.5417 -0.0898 0.036 Uiso 1 1 calc R
C19 C 0.2489(5) -0.5186(3) 0.0196(3) 0.0392(10) Uani 1 1 d .
H19A H 0.1666 -0.4859 0.0326 0.047 Uiso 1 1 calc R
H19B H 0.3408 -0.4720 0.0787 0.047 Uiso 1 1 calc R
C20 C 0.1998(6) -0.6426(4) 0.0126(4) 0.0491(11) Uani 1 1 d .
H20A H 0.2786 -0.6780 -0.0041 0.059 Uiso 1 1 calc R
H20B H 0.1862 -0.6443 0.0794 0.059 Uiso 1 1 calc R
C21 C 0.1850(4) -0.0217(3) 0.2850(3) 0.0351(9) Uani 1 1 d .
H21A H 0.2214 0.0016 0.3598 0.053 Uiso 1 1 calc R
H21B H 0.0949 -0.0913 0.2567 0.053 Uiso 1 1 calc R
H21C H 0.1580 0.0406 0.2702 0.053 Uiso 1 1 calc R
C22 C 0.7103(4) -0.0684(3) 0.3135(2) 0.0228(7) Uani 1 1 d .
C23 C 0.7345(5) -0.1849(3) 0.2685(3) 0.0364(9) Uani 1 1 d .
H23A H 0.6437 -0.2468 0.2613 0.055 Uiso 1 1 calc R
H23B H 0.8234 -0.1862 0.3147 0.055 Uiso 1 1 calc R
H23C H 0.7518 -0.1962 0.2006 0.055 Uiso 1 1 calc R
C24 C 0.8423(4) 0.0261(3) 0.3105(3) 0.0302(8) Uani 1 1 d .
H24A H 0.9378 0.0322 0.3554 0.045 Uiso 1 1 calc R
H24B H 0.8236 0.1000 0.3345 0.045 Uiso 1 1 calc R
H24C H 0.8500 0.0067 0.2396 0.045 Uiso 1 1 calc R
C25 C 0.7145(4) -0.0422(3) 0.4262(3) 0.0336(9) Uani 1 1 d .
H25A H 0.8129 -0.0406 0.4639 0.050 Uiso 1 1 calc R
H25B H 0.6320 -0.1021 0.4307 0.050 Uiso 1 1 calc R
H25C H 0.7014 0.0330 0.4567 0.050 Uiso 1 1 calc R
C26 C -0.2683(4) -0.6225(3) -0.4206(3) 0.0333(9) Uani 1 1 d .
C27 C -0.2134(7) -0.6864(4) -0.3572(4) 0.0766(18) Uani 1 1 d .
H27A H -0.2605 -0.7698 -0.3965 0.115 Uiso 1 1 calc R
H27B H -0.2422 -0.6649 -0.2926 0.115 Uiso 1 1 calc R
H27C H -0.1021 -0.6658 -0.3419 0.115 Uiso 1 1 calc R
C28 C -0.2032(6) -0.6439(4) -0.5142(4) 0.0604(14) Uani 1 1 d .
H28A H -0.2323 -0.7271 -0.5534 0.091 Uiso 1 1 calc R
H28B H -0.0917 -0.6101 -0.4903 0.091 Uiso 1 1 calc R
H28C H -0.2442 -0.6081 -0.5584 0.091 Uiso 1 1 calc R
C29 C -0.4400(5) -0.6701(3) -0.4629(4) 0.0597(14) Uani 1 1 d .
H29A H -0.4865 -0.6608 -0.4057 0.090 Uiso 1 1 calc R
H29B H -0.4711 -0.7522 -0.5071 0.090 Uiso 1 1 calc R
H29C H -0.4736 -0.6282 -0.5035 0.090 Uiso 1 1 calc R
C30 C -0.3628(4) -0.2509(3) -0.2279(3) 0.0311(8) Uani 1 1 d .
H30A H -0.4671 -0.3012 -0.2679 0.047 Uiso 1 1 calc R
H30B H -0.3397 -0.1806 -0.2422 0.047 Uiso 1 1 calc R
H30C H -0.3534 -0.2305 -0.1542 0.047 Uiso 1 1 calc R
C31 C 0.2252(5) -0.6171(4) -0.4154(3) 0.0410(10) Uani 1 1 d .
C32 C 0.1601(5) -0.7207(3) -0.5087(3) 0.0451(10) Uani 1 1 d .
H32A H 0.1377 -0.6998 -0.5683 0.068 Uiso 1 1 calc R
H32B H 0.0656 -0.7695 -0.5044 0.068 Uiso 1 1 calc R
H32C H 0.2329 -0.7630 -0.5166 0.068 Uiso 1 1 calc R

loop_
_atom_site_aniso_label
_atom_site_aniso_U_11
_atom_site_aniso_U_22
_atom_site_aniso_U_33
_atom_site_aniso_U_23
_atom_site_aniso_U_13
_atom_site_aniso_U_12
U 0.01892(10) 0.01185(8) 0.01375(9) 0.00436(6) 0.00488(6) 0.00741(6)
O1 0.0257(13) 0.0198(11) 0.0249(12) 0.0075(9) 0.0109(10) 0.0048(9)
O2 0.0258(13) 0.0251(11) 0.0181(11) 0.0089(9) 0.0046(10) 0.0142(10)
O3 0.0265(13) 0.0153(10) 0.0151(11) -0.0001(9) 0.0039(9) 0.0077(9)
O4 0.057(2) 0.0391(17) 0.112(3) 0.037(2) 0.033(2) 0.0129(16)
N8 0.0194(14) 0.0158(12) 0.0153(13) 0.0045(10) 0.0068(11) 0.0061(11)
N1 0.053(3) 0.055(2) 0.052(2) -0.001(2) 0.010(2) 0.0144(19)
C1 0.0201(17) 0.0181(15) 0.0177(16) 0.0070(13) 0.0035(13) 0.0060(12)
C2 0.0275(19) 0.0268(16) 0.0192(16) 0.0099(14) 0.0103(14) 0.0140(14)
C3 0.0278(19) 0.0303(17) 0.0146(16) 0.0091(13) 0.0066(14) 0.0136(14)
C4 0.0201(17) 0.0180(15) 0.0189(16) 0.0070(13) 0.0031(13) 0.0056(12)
C5 0.0258(18) 0.0169(14) 0.0170(15) 0.0062(12) 0.0096(14) 0.0065(13)
C6 0.0219(17) 0.0121(14) 0.0160(15) 0.0063(12) 0.0040(13) 0.0024(12)
C7 0.0209(17) 0.0158(14) 0.0173(16) 0.0076(12) 0.0047(13) 0.0017(12)
C9 0.0263(18) 0.0197(15) 0.0138(15) 0.0063(12) 0.0076(13) 0.0087(13)
C10 0.0210(17) 0.0202(15) 0.0139(15) 0.0076(12) 0.0054(13) 0.0076(13)
C11 0.0297(19) 0.0210(16) 0.0184(16) 0.0050(13) 0.0074(14) 0.0114(14)
C12 0.0293(19) 0.0183(15) 0.0230(17) 0.0048(13) 0.0075(15) 0.0059(14)
C13 0.0203(18) 0.0256(17) 0.0225(17) 0.0059(14) 0.0051(14) 0.0046(14)
C15 0.0229(17) 0.0159(14) 0.0138(15) 0.0051(12) 0.0050(13) 0.0077(12)
C16 0.0262(18) 0.0158(14) 0.0219(17) 0.0085(13) 0.0086(14) 0.0068(13)
C17 0.030(2) 0.0237(16) 0.0307(19) 0.0130(15) 0.0142(16) 0.0097(14)
C14 0.0227(18) 0.0237(16) 0.0189(16) 0.0080(13) 0.0068(14) 0.0077(13)
C18 0.038(2) 0.0221(17) 0.038(2) 0.0145(15) 0.0152(17) 0.0153(15)
C19 0.054(3) 0.033(2) 0.039(2) 0.0210(18) 0.017(2) 0.0157(18)
C20 0.073(3) 0.044(2) 0.057(3) 0.039(2) 0.031(3) 0.029(2)
C21 0.034(2) 0.055(2) 0.0239(19) 0.0154(17) 0.0123(16) 0.0238(18)
C22 0.0270(19) 0.0260(16) 0.0180(16) 0.0088(13) 0.0059(14) 0.0131(14)
C23 0.045(2) 0.035(2) 0.033(2) 0.0122(17) 0.0063(18) 0.0230(18)
C24 0.0253(19) 0.0361(19) 0.0280(19) 0.0116(16) 0.0064(15) 0.0100(15)
C25 0.032(2) 0.050(2) 0.0232(18) 0.0177(17) 0.0037(16) 0.0190(18)
C26 0.035(2) 0.0156(16) 0.034(2) -0.0015(15) 0.0037(17) 0.0011(14)
C27 0.114(5) 0.025(2) 0.069(4) 0.013(2) -0.003(3) 0.015(3)
C28 0.058(3) 0.034(2) 0.058(3) -0.015(2) 0.019(2) 0.004(2)
C29 0.045(3) 0.029(2) 0.069(3) -0.011(2) 0.005(2) -0.0012(19)
C30 0.0239(19) 0.0303(18) 0.033(2) 0.0037(16) 0.0052(16) 0.0116(15)
C31 0.036(2) 0.048(2) 0.040(2) 0.015(2) 0.0105(19) 0.0185(19)
C32 0.047(3) 0.041(2) 0.036(2) 0.0076(18) -0.0004(19) 0.0119(19)

loop_
_atom_type_symbol
_atom_type_description
_atom_type_scat_dispersion_real
_atom_type_scat_dispersion_imag
_atom_type_scat_source
C C 0.0033 0.0016 'International Tables Vol C Tables 4.2.6.8 and 6.1.1.4'
H H 0.0000 0.0000 'International Tables Vol C Tables 4.2.6.8 and 6.1.1.4'
N N 0.0061 0.0033 'International Tables Vol C Tables 4.2.6.8 and 6.1.1.4'
O O 0.0106 0.0060 'International Tables Vol C Tables 4.2.6.8 and 6.1.1.4'
U U -9.6767 9.6646 'International Tables Vol C Tables 4.2.6.8 and 6.1.1.4'

loop_
_geom_angle_atom_site_label_1
_geom_angle_atom_site_label_2
_geom_angle_atom_site_label_3
_geom_angle
_geom_angle_site_symmetry_1
_geom_angle_site_symmetry_3
O1 U O1 180.00(18) . 2
O1 U O3 90.89(9) . .
O1 U O3 89.11(9) 2 .
O1 U O3 89.11(9) . 2
O1 U O3 90.89(9) 2 2
O3 U O3 180.00(13) . 2
O1 U O2 88.87(9) . .
O1 U O2 91.13(9) 2 .
O3 U O2 84.54(8) . .
O3 U O2 95.46(8) 2 .
O1 U O2 91.13(9) . 2
O1 U O2 88.87(9) 2 2
O3 U O2 95.46(8) . 2
O3 U O2 84.54(8) 2 2
O2 U O2 180.00(10) . 2
C1 O2 U 150.89(19) . .
C15 O3 U 154.4(2) . .
C20 O4 H4 117(3) . .
C16 N8 C9 113.4(2) . .
C16 N8 C7 114.7(2) . .
C9 N8 C7 112.3(2) . .
C16 N8 H8 104(2) . .
C9 N8 H8 109(2) . .
C7 N8 H8 102(2) . .
O2 C1 C2 120.8(3) . .
O2 C1 C6 120.3(3) . .
C2 C1 C6 118.9(3) . .
C3 C2 C1 119.0(3) . .
C3 C2 C21 122.0(3) . .
C1 C2 C21 119.0(3) . .
C2 C3 C4 123.3(3) . .
C2 C3 H3 118.3 . .
C4 C3 H3 118.3 . .
C3 C4 C5 116.8(3) . .
C3 C4 C22 123.3(3) . .
C5 C4 C22 119.9(3) . .
C6 C5 C4 121.5(3) . .
C6 C5 H5 119.2 . .
C4 C5 H5 119.2 . .
C5 C6 C1 120.4(3) . .
C5 C6 C7 120.9(3) . .
C1 C6 C7 118.7(3) . .
N8 C7 C6 110.5(2) . .
N8 C7 H7A 109.5 . .
C6 C7 H7A 109.5 . .
N8 C7 H7B 109.5 . .
C6 C7 H7B 109.5 . .
H7A C7 H7B 108.1 . .
C10 C9 N8 110.2(2) . .
C10 C9 H9A 109.6 . .
N8 C9 H9A 109.6 . .
C10 C9 H9B 109.6 . .
N8 C9 H9B 109.6 . .
H9A C9 H9B 108.1 . .
C11 C10 C15 120.3(3) . .
C11 C10 C9 120.8(3) . .
C15 C10 C9 118.8(3) . .
C10 C11 C12 121.9(3) . .
C10 C11 H11 119.1 . .
C12 C11 H11 119.1 . .
C11 C12 C13 116.9(3) . .
C11 C12 C26 119.7(3) . .
C13 C12 C26 123.4(3) . .
C12 C13 C14 123.3(3) . .
C12 C13 H13 118.3 . .
C14 C13 H13 118.3 . .
O3 C15 C14 122.8(3) . .
O3 C15 C10 118.6(3) . .
C14 C15 C10 118.6(3) . .
N8 C16 C17 114.4(3) . .
N8 C16 H16A 108.7 . .
C17 C16 H16A 108.7 . .
N8 C16 H16B 108.7 . .
C17 C16 H16B 108.7 . .
H16A C16 H16B 107.6 . .
C16 C17 C18 110.1(3) . .
C16 C17 H17A 109.6 . .
C18 C17 H17A 109.6 . .
C16 C17 H17B 109.6 . .
C18 C17 H17B 109.6 . .
H17A C17 H17B 108.1 . .
C13 C14 C15 119.0(3) . .
C13 C14 C30 120.4(3) . .
C15 C14 C30 120.6(3) . .
C19 C18 C17 114.5(3) . .
C19 C18 H18A 108.6 . .
C17 C18 H18A 108.6 . .
C19 C18 H18B 108.6 . .
C17 C18 H18B 108.6 . .
H18A C18 H18B 107.6 . .
C18 C19 C20 112.3(3) . .
C18 C19 H19A 109.1 . .
C20 C19 H19A 109.1 . .
C18 C19 H19B 109.1 . .
C20 C19 H19B 109.1 . .
H19A C19 H19B 107.9 . .
O4 C20 C19 107.8(3) . .
O4 C20 H20A 110.1 . .
C19 C20 H20A 110.1 . .
O4 C20 H20B 110.1 . .
C19 C20 H20B 110.1 . .
H20A C20 H20B 108.5 . .
C2 C21 H21A 109.5 . .
C2 C21 H21B 109.5 . .
H21A C21 H21B 109.5 . .
C2 C21 H21C 109.5 . .
H21A C21 H21C 109.5 . .
H21B C21 H21C 109.5 . .
C25 C22 C23 108.4(3) . .
C25 C22 C24 107.6(3) . .
C23 C22 C24 109.2(3) . .
C25 C22 C4 112.1(3) . .
C23 C22 C4 110.2(3) . .
C24 C22 C4 109.2(3) . .
C22 C23 H23A 109.5 . .
C22 C23 H23B 109.5 . .
H23A C23 H23B 109.5 . .
C22 C23 H23C 109.5 . .
H23A C23 H23C 109.5 . .
H23B C23 H23C 109.5 . .
C22 C24 H24A 109.5 . .
C22 C24 H24B 109.5 . .
H24A C24 H24B 109.5 . .
C22 C24 H24C 109.5 . .
H24A C24 H24C 109.5 . .
H24B C24 H24C 109.5 . .
C22 C25 H25A 109.5 . .
C22 C25 H25B 109.5 . .
H25A C25 H25B 109.5 . .
C22 C25 H25C 109.5 . .
H25A C25 H25C 109.5 . .
H25B C25 H25C 109.5 . .
C29 C26 C27 110.4(4) . .
C29 C26 C28 106.6(4) . .
C27 C26 C28 108.8(4) . .
C29 C26 C12 112.6(3) . .
C27 C26 C12 108.7(3) . .
C28 C26 C12 109.6(3) . .
C26 C27 H27A 109.5 . .
C26 C27 H27B 109.5 . .
H27A C27 H27B 109.5 . .
C26 C27 H27C 109.5 . .
H27A C27 H27C 109.5 . .
H27B C27 H27C 109.5 . .
C26 C28 H28A 109.5 . .
C26 C28 H28B 109.5 . .
H28A C28 H28B 109.5 . .
C26 C28 H28C 109.5 . .
H28A C28 H28C 109.5 . .
H28B C28 H28C 109.5 . .
C26 C29 H29A 109.5 . .
C26 C29 H29B 109.5 . .
H29A C29 H29B 109.5 . .
C26 C29 H29C 109.5 . .
H29A C29 H29C 109.5 . .
H29B C29 H29C 109.5 . .
C14 C30 H30A 109.5 . .
C14 C30 H30B 109.5 . .
H30A C30 H30B 109.5 . .
C14 C30 H30C 109.5 . .
H30A C30 H30C 109.5 . .
H30B C30 H30C 109.5 . .
N1 C31 C32 179.5(5) . .
C31 C32 H32A 109.5 . .
C31 C32 H32B 109.5 . .
H32A C32 H32B 109.5 . .
C31 C32 H32C 109.5 . .
H32A C32 H32C 109.5 . .
H32B C32 H32C 109.5 . .

loop_
_geom_bond_atom_site_label_1
_geom_bond_atom_site_label_2
_geom_bond_distance
_geom_bond_site_symmetry_2
U O1 1.798(2) .
U O1 1.798(2) 2
U O3 2.2513(19) .
U O3 2.2513(19) 2
U O2 2.266(2) .
U O2 2.266(2) 2
O2 C1 1.353(4) .
O3 C15 1.339(3) .
O4 C20 1.412(6) .
O4 H4 0.982(19) .
N8 C16 1.503(4) .
N8 C9 1.506(4) .
N8 C7 1.509(4) .
N8 H8 0.83(3) .
N1 C31 1.139(5) .
C1 C2 1.401(4) .
C1 C6 1.408(4) .
C2 C3 1.389(5) .
C2 C21 1.500(5) .
C3 C4 1.393(4) .
C3 H3 0.9500 .
C4 C5 1.400(4) .
C4 C22 1.533(5) .
C5 C6 1.390(5) .
C5 H5 0.9500 .
C6 C7 1.511(4) .
C7 H7A 0.9900 .
C7 H7B 0.9900 .
C9 C10 1.500(4) .
C9 H9A 0.9900 .
C9 H9B 0.9900 .
C10 C11 1.391(4) .
C10 C15 1.413(4) .
C11 C12 1.392(5) .
C11 H11 0.9500 .
C12 C13 1.393(5) .
C12 C26 1.540(4) .
C13 C14 1.395(4) .
C13 H13 0.9500 .
C15 C14 1.404(4) .
C16 C17 1.514(4) .
C16 H16A 0.9900 .
C16 H16B 0.9900 .
C17 C18 1.532(4) .
C17 H17A 0.9900 .
C17 H17B 0.9900 .
C14 C30 1.508(4) .
C18 C19 1.518(5) .
C18 H18A 0.9900 .
C18 H18B 0.9900 .
C19 C20 1.525(5) .
C19 H19A 0.9900 .
C19 H19B 0.9900 .
C20 H20A 0.9900 .
C20 H20B 0.9900 .
C21 H21A 0.9800 .
C21 H21B 0.9800 .
C21 H21C 0.9800 .
C22 C25 1.524(5) .
C22 C23 1.531(4) .
C22 C24 1.531(5) .
C23 H23A 0.9800 .
C23 H23B 0.9800 .
C23 H23C 0.9800 .
C24 H24A 0.9800 .
C24 H24B 0.9800 .
C24 H24C 0.9800 .
C25 H25A 0.9800 .
C25 H25B 0.9800 .
C25 H25C 0.9800 .
C26 C29 1.511(6) .
C26 C27 1.523(6) .
C26 C28 1.537(6) .
C27 H27A 0.9800 .
C27 H27B 0.9800 .
C27 H27C 0.9800 .
C28 H28A 0.9800 .
C28 H28B 0.9800 .
C28 H28C 0.9800 .
C29 H29A 0.9800 .
C29 H29B 0.9800 .
C29 H29C 0.9800 .
C30 H30A 0.9800 .
C30 H30B 0.9800 .
C30 H30C 0.9800 .
C31 C32 1.448(5) .
C32 H32A 0.9800 .
C32 H32B 0.9800 .
C32 H32C 0.9800 .

loop_
_geom_hbond_atom_site_label_D
_geom_hbond_atom_site_label_H
_geom_hbond_atom_site_label_A
_geom_hbond_distance_DH
_geom_hbond_distance_HA
_geom_hbond_distance_DA
_geom_hbond_angle_DHA
_geom_hbond_site_symmetry_A
O4 H4 O2 0.982(19) 2.04(3) 2.945(4) 153(4) 2_545
N8 H8 O2 0.83(3) 2.06(3) 2.757(3) 141(3) .
N8 H8 O3 0.83(3) 2.42(4) 2.971(3) 125(3) .

loop_
_geom_torsion_atom_site_label_1
_geom_torsion_atom_site_label_2
_geom_torsion_atom_site_label_3
_geom_torsion_atom_site_label_4
_geom_torsion
_geom_torsion_site_symmetry_1
O1 U O2 C1 -141.5(4) .
O1 U O2 C1 38.5(4) 2
O3 U O2 C1 127.5(4) .
O3 U O2 C1 -52.5(4) 2
O2 U O2 C1 45(100) 2
O1 U O3 C15 -11.5(5) .
O1 U O3 C15 168.5(5) 2
O3 U O3 C15 70(100) 2
O2 U O3 C15 77.3(5) .
O2 U O3 C15 -102.7(5) 2
U O2 C1 C2 89.5(5) .
U O2 C1 C6 -93.4(4) .
O2 C1 C2 C3 177.7(3) .
C6 C1 C2 C3 0.6(5) .
O2 C1 C2 C21 -0.6(5) .
C6 C1 C2 C21 -177.7(3) .
C1 C2 C3 C4 -0.6(5) .
C21 C2 C3 C4 177.6(3) .
C2 C3 C4 C5 0.5(5) .
C2 C3 C4 C22 -179.9(3) .
C3 C4 C5 C6 -0.3(4) .
C22 C4 C5 C6 -180.0(3) .
C4 C5 C6 C1 0.4(4) .
C4 C5 C6 C7 -178.6(3) .
O2 C1 C6 C5 -177.6(3) .
C2 C1 C6 C5 -0.5(4) .
O2 C1 C6 C7 1.4(4) .
C2 C1 C6 C7 178.5(3) .
C16 N8 C7 C6 -55.8(3) .
C9 N8 C7 C6 172.8(2) .
C5 C6 C7 N8 126.6(3) .
C1 C6 C7 N8 -52.3(3) .
C16 N8 C9 C10 69.7(3) .
C7 N8 C9 C10 -158.2(2) .
N8 C9 C10 C11 -110.3(3) .
N8 C9 C10 C15 66.3(3) .
C15 C10 C11 C12 1.1(5) .
C9 C10 C11 C12 177.6(3) .
C10 C11 C12 C13 0.6(5) .
C10 C11 C12 C26 -176.3(3) .
C11 C12 C13 C14 -0.9(5) .
C26 C12 C13 C14 175.9(3) .
U O3 C15 C14 56.1(6) .
U O3 C15 C10 -122.9(4) .
C11 C10 C15 O3 176.7(3) .
C9 C10 C15 O3 0.1(4) .
C11 C10 C15 C14 -2.4(5) .
C9 C10 C15 C14 -179.0(3) .
C9 N8 C16 C17 77.3(3) .
C7 N8 C16 C17 -53.6(4) .
N8 C16 C17 C18 -164.7(3) .
C12 C13 C14 C15 -0.5(5) .
C12 C13 C14 C30 -178.2(3) .
O3 C15 C14 C13 -177.0(3) .
C10 C15 C14 C13 2.1(5) .
O3 C15 C14 C30 0.7(5) .
C10 C15 C14 C30 179.8(3) .
C16 C17 C18 C19 -60.7(4) .
C17 C18 C19 C20 178.6(4) .
C18 C19 C20 O4 -64.4(5) .
C3 C4 C22 C25 3.9(4) .
C5 C4 C22 C25 -176.5(3) .
C3 C4 C22 C23 124.7(3) .
C5 C4 C22 C23 -55.6(4) .
C3 C4 C22 C24 -115.3(3) .
C5 C4 C22 C24 64.3(4) .
C11 C12 C26 C29 -176.5(4) .
C13 C12 C26 C29 6.8(5) .
C11 C12 C26 C27 60.9(5) .
C13 C12 C26 C27 -115.8(4) .
C11 C12 C26 C28 -57.9(5) .
C13 C12 C26 C28 125.4(4) .
